data_1100180
loop_
_publ_author_name
'Bromm, Lars O.'
'Laaziri, Hamid'
'Lhermitte, Fr\'ed\'eric'
'Harms, Klaus'
'Knochel, Paul'

_publ_section_title
;
 Highly Regio- and Stereoselective Thermal Migration of Organoboranes
 in Acyclic Molecules
;
_journal_coden_ASTM JACSAT
_journal_issue 41
_journal_name_full 'Journal of the American Chemical Society'
_journal_page_first 10218
_journal_page_last 10219
_journal_paper_doi 10.1021/ja001283y
_journal_volume 122
_journal_year 2000
_chemical_formula_moiety 'C17 H20 O1'
_chemical_formula_sum 'C17 H20 O'
_chemical_name_systematic 3,4-Diphenylpentan-2-ol
_space_group_IT_number 146
_symmetry_cell_setting rhombohedral
_symmetry_space_group_name_Hall 'R 3'
_symmetry_space_group_name_H-M 'R 3 :H'
_cell_angle_alpha 90
_cell_angle_beta 90
_cell_angle_gamma 120
_cell_formula_units_Z 9
_cell_length_a 22.864(1)
_cell_length_b 22.864(1)
_cell_length_c 7.229(1)
_cell_volume 3272.753
_diffrn_ambient_temperature 223
_exptl_crystal_colour colorless.
_exptl_crystal_density_diffrn 1.097
_refine_ls_R_factor_gt 4.89
_refine_ls_wR_factor_gt 4.89
_cod_original_sg_symbol_H-M 'R 3'
_cod_original_formula_sum 'C17 H20 O1'
_cod_database_code 1100180

loop_
_symmetry_equiv_pos_site_id
_symmetry_equiv_pos_as_xyz
1 x,y,z
2 -y,x-y,z
3 -x+y,-x,z
4 1/3+x,2/3+y,2/3+z
5 1/3-y,2/3+x-y,2/3+z
6 1/3-x+y,2/3-x,2/3+z
7 2/3+x,1/3+y,1/3+z
8 2/3-y,1/3+x-y,1/3+z
9 2/3-x+y,1/3-x,1/3+z

loop_
_atom_site_label
_atom_site_type_symbol
_atom_site_fract_x
_atom_site_fract_y
_atom_site_fract_z
O1 O 0.63588(8) 0.62161(9) -0.1401(2)
C1 C 0.55920(18) 0.53035(16) -0.3253(4)
C2 C 0.56643(13) 0.57092(13) -0.1527(3)
C3 C 0.54211(12) 0.52938(13) 0.0290(3)
C4 C 0.46503(13) 0.48022(14) 0.0339(4)
C5 C 0.44245(18) 0.4494(2) 0.2283(6)
C6 C 0.42352(12) 0.51215(14) -0.0229(3)
C7 C 0.37278(15) 0.48114(15) -0.1543(4)
C8 C 0.33227(15) 0.50865(17) -0.2026(5)
C9 C 0.34226(14) 0.56660(16) -0.1213(4)
C10 C 0.39241(16) 0.59802(16) 0.0107(4)
C11 C 0.43204(14) 0.57069(15) 0.0597(4)
C12 C 0.58234(12) 0.49467(12) 0.0729(3)
C13 C 0.63620(14) 0.52449(14) 0.1968(4)
C14 C 0.67470(15) 0.49503(15) 0.2375(4)
C15 C 0.65927(15) 0.43404(14) 0.1583(4)
C16 C 0.60629(16) 0.40359(14) 0.0356(4)
C17 C 0.56785(15) 0.43355(14) -0.0066(4)
H1 H 0.644(2) 0.643(2) -0.026(6)
H2 H 0.512(2) 0.488(2) -0.334(6)
H3 H 0.5769(16) 0.5612(16) -0.440(5)
H4 H 0.5921(14) 0.5096(14) -0.316(4)
H5 H 0.5416(14) 0.5946(13) -0.172(3)
H6 H 0.5526(15) 0.5605(16) 0.124(4)
H7 H 0.4558(13) 0.4442(14) -0.064(4)
H8 H 0.4682(17) 0.4265(17) 0.254(4)
H9 H 0.390(2) 0.4170(18) 0.241(5)
H10 H 0.458(3) 0.491(3) 0.322(9)
H11 H 0.3640(17) 0.4393(18) -0.225(5)
H12 H 0.300(2) 0.484(2) -0.293(6)
H13 H 0.3161(16) 0.5890(16) -0.152(4)
H14 H 0.3967(19) 0.637(2) 0.066(6)
H15 H 0.4671(17) 0.5887(16) 0.155(5)
H16 H 0.6463(16) 0.5683(19) 0.259(5)
H17 H 0.7137(17) 0.5143(17) 0.324(4)
H18 H 0.6998(18) 0.4244(17) 0.195(4)
H19 H 0.5961(13) 0.3599(13) -0.015(4)
H20 H 0.5334(18) 0.4103(16) -0.086(5)

loop_
_atom_type_symbol
_atom_type_radius_bond
C 0.68
H 0.23
O 0.68
